data_4104040
loop_
_publ_author_name
'David B. C. Martin'
'Christopher D. Vanderwal'

_publ_section_title
;
 Efficient Access to the Core of the Strychnos, Aspidosperma and Iboga
 Alkaloids. A Short Synthesis of Norfluorocurarine
;
_journal_name_full 'Journal of the American Chemical Society'
_journal_page_first 3472
_journal_page_last 3473
_journal_paper_doi 10.1021/ja900640v
_journal_volume 131
_journal_year 2009
_chemical_formula_sum 'C22 H30 N2 O Si'
_space_group_IT_number 2
_symmetry_cell_setting triclinic
_symmetry_Int_Tables_number 2
_symmetry_space_group_name_Hall '-P 1'
_symmetry_space_group_name_H-M 'P -1'
_cell_angle_alpha 63.1627(5)
_cell_angle_beta 76.1838(6)
_cell_angle_gamma 88.7493(6)
_cell_formula_units_Z 2
_cell_length_a 6.6317(3)
_cell_length_b 13.2907(7)
_cell_length_c 13.6951(7)
_cell_volume 1040.75(9)
_cod_data_source_file ja900640v_si_002.cif
_cod_data_source_block cdv10
_cod_original_cell_volume 1040.75
_cod_database_code 4104040

loop_
_symmetry_equiv_pos_site_id
_symmetry_equiv_pos_as_xyz
1 x,y,z
2 -x,-y,-z

loop_
_atom_site_label
_atom_site_type_symbol
_atom_site_fract_x
_atom_site_fract_y
_atom_site_fract_z
Si1 Si 0.28945(5) 0.81775(3) 0.05877(3)
O1 O 0.87169(13) 1.02243(7) -0.40575(7)
N1 N 0.26529(14) 0.70605(8) -0.10583(7)
N2 N 0.77938(15) 0.79883(9) -0.40184(8)
C1 C 0.5712(2) 0.79300(13) 0.03202(14)
C2 C 0.2430(2) 0.94138(11) -0.06939(11)
C3 C 0.2118(2) 0.85453(12) 0.17874(11)
C4 C 0.1176(2) 0.56628(12) 0.29260(11)
C5 C 0.06934(19) 0.59349(10) 0.18196(10)
C6 C 0.12864(17) 0.68874(10) 0.08404(9)
C7 C 0.07414(17) 0.69461(10) -0.01997(9)
C8 C 0.37718(18) 0.60340(9) -0.06816(9)
C9 C 0.49840(18) 0.59917(9) -0.17704(9)
C10 C 0.45239(17) 0.70858(9) -0.27341(9)
C11 C 0.23570(16) 0.72601(9) -0.21604(9)
C12 C 0.16448(17) 0.84109(10) -0.28274(9)
C13 C 0.33404(17) 0.93586(9) -0.33641(9)
C14 C 0.53750(17) 0.92176(9) -0.34783(9)
C15 C 0.62168(16) 0.80706(9) -0.30925(9)
C16 C 0.68438(18) 1.02392(9) -0.39660(9)
C17 C 0.67594(18) 0.75356(9) -0.45269(9)
C18 C 0.7491(2) 0.75326(11) -0.55682(10)
C19 C 0.6172(2) 0.70138(11) -0.59001(11)
C20 C 0.4188(2) 0.65129(12) -0.52201(11)
C21 C 0.3485(2) 0.65094(11) -0.41694(10)
C22 C 0.47818(18) 0.70162(9) -0.38277(9)
H2N H 0.867(3) 0.8558(15) -0.4436(14)
H1A H 0.594(3) 0.7289(16) 0.0956(16)
H1B H 0.661(3) 0.8565(16) 0.0210(16)
H1C H 0.617(3) 0.7784(17) -0.0361(17)
H2A H 0.289(3) 0.9296(16) -0.1345(17)
H2B H 0.316(3) 1.0097(18) -0.0832(17)
H2C H 0.086(3) 0.9547(16) -0.0603(16)
H3A H 0.270(3) 0.9300(18) 0.1548(17)
H3B H 0.061(3) 0.8543(15) 0.2022(16)
H3C H 0.258(3) 0.8042(17) 0.2449(18)
H4A H 0.228(3) 0.6186(16) 0.2851(16)
H4B H 0.159(3) 0.4891(16) 0.3276(15)
H4C H -0.005(3) 0.5690(17) 0.3483(17)
H5 H -0.013(2) 0.5330(13) 0.1824(13)
H7A H -0.002(2) 0.7607(12) -0.0519(12)
H7B H -0.022(2) 0.6256(13) 0.0024(13)
H8A H 0.469(2) 0.6071(12) -0.0233(12)
H8B H 0.276(2) 0.5349(13) -0.0204(13)
H9A H 0.445(2) 0.5334(14) -0.1800(13)
H9B H 0.649(3) 0.5959(13) -0.1834(14)
H11 H 0.132(2) 0.6676(12) -0.2069(12)
H12A H 0.048(2) 0.8582(13) -0.2359(13)
H12B H 0.108(2) 0.8386(13) -0.3417(14)
H13 H 0.291(2) 1.0116(13) -0.3651(13)
H15 H 0.688(2) 0.7940(12) -0.2473(12)
H16 H 0.622(2) 1.0966(13) -0.4218(12)
H18 H 0.879(3) 0.7877(14) -0.6017(14)
H19 H 0.663(3) 0.7022(15) -0.6619(15)
H20 H 0.327(3) 0.6162(15) -0.5449(15)
H21 H 0.211(3) 0.6168(14) -0.3706(14)
